data_2221447
loop_
_publ_author_name
'Hussain, Abid'
'Hameed, Shahid'
'Stoeckli-Evans, Helen'

_publ_section_title 1-(4-Chlorophenylsulfonyl)-5-(4-fluorophenyl)-5-methylimidazolidine-2,4-dione
_journal_coeditor_code NC2138
_journal_issue 4
_journal_name_full 'Acta Crystallographica Section E'
_journal_page_first o858
_journal_page_last o859
_journal_paper_doi 10.1107/S160053680901037X
_journal_volume 65
_journal_year 2009
_chemical_formula_iupac 'C16 H12 Cl F N2 O4 S'
_chemical_formula_moiety 'C16 H12 Cl F N2 O4 S'
_chemical_formula_sum 'C16 H12 Cl F N2 O4 S'
_chemical_formula_weight 382.79
_chemical_name_systematic
;
1-(4-Chlorophenylsulfonyl)-5-(4-fluorophenyl)-5-methylimidazolidine-2,4-dione
;
_space_group_IT_number 2
_symmetry_cell_setting triclinic
_symmetry_space_group_name_Hall '-P 1'
_symmetry_space_group_name_H-M 'P -1'
_atom_sites_solution_hydrogens geom
_atom_sites_solution_primary direct
_atom_sites_solution_secondary difmap
_audit_creation_method SHELXL-97
_cell_angle_alpha 92.098(6)
_cell_angle_beta 93.630(6)
_cell_angle_gamma 103.056(6)
_cell_formula_units_Z 4
_cell_length_a 9.6959(7)
_cell_length_b 10.0066(7)
_cell_length_c 16.6269(13)
_cell_measurement_reflns_used 20500
_cell_measurement_temperature 173(2)
_cell_measurement_theta_max 29.49
_cell_measurement_theta_min 2.09
_cell_volume 1566.2(2)
_computing_cell_refinement 'X-AREA (Stoe & Cie, 2006)'
_computing_data_collection 'X-AREA (Stoe & Cie, 2006)'
_computing_data_reduction 'X-RED32 (Stoe & Cie, 2006)'
_computing_molecular_graphics 'PLATON (Spek, 2009)'
_computing_publication_material 'SHELXL97 (Sheldrick, 2008)'
_computing_structure_refinement 'SHELXL97 (Sheldrick, 2008)'
_computing_structure_solution 'SHELXS97 (Sheldrick, 2008)'
_diffrn_ambient_temperature 173(2)
_diffrn_measured_fraction_theta_full 0.989
_diffrn_measured_fraction_theta_max 0.989
_diffrn_measurement_device_type 'Stoe IPDS-2'
_diffrn_measurement_method '\f and \w'
_diffrn_radiation_monochromator graphite
_diffrn_radiation_source 'fine-focus sealed tube'
_diffrn_radiation_type MoK\a
_diffrn_radiation_wavelength 0.71073
_diffrn_reflns_av_R_equivalents 0.0415
_diffrn_reflns_av_sigmaI/netI 0.0427
_diffrn_reflns_limit_h_max 12
_diffrn_reflns_limit_h_min -13
_diffrn_reflns_limit_k_max 13
_diffrn_reflns_limit_k_min -13
_diffrn_reflns_limit_l_max 22
_diffrn_reflns_limit_l_min -22
_diffrn_reflns_number 30542
_diffrn_reflns_theta_full 29.27
_diffrn_reflns_theta_max 29.27
_diffrn_reflns_theta_min 2.09
_diffrn_standards_decay_% 0
_diffrn_standards_number 0
_exptl_absorpt_coefficient_mu 0.414
_exptl_absorpt_correction_type none
_exptl_crystal_colour colourless
_exptl_crystal_density_diffrn 1.623
_exptl_crystal_density_method 'not measured'
_exptl_crystal_description plate
_exptl_crystal_F_000 784
_exptl_crystal_size_max 0.45
_exptl_crystal_size_mid 0.40
_exptl_crystal_size_min 0.24
_refine_diff_density_max 0.492
_refine_diff_density_min -0.641
_refine_ls_extinction_coef 0.0070(7)
_refine_ls_extinction_expression Fc^*^=kFc[1+0.001xFc^2^\l^3^/sin(2\q)]^-1/4^
_refine_ls_extinction_method 'SHELXL97 (Sheldrick, 2008)'
_refine_ls_goodness_of_fit_ref 0.893
_refine_ls_hydrogen_treatment mixed
_refine_ls_matrix_type full
_refine_ls_number_parameters 462
_refine_ls_number_reflns 8438
_refine_ls_number_restraints 0
_refine_ls_restrained_S_all 0.893
_refine_ls_R_factor_all 0.0586
_refine_ls_R_factor_gt 0.0373
_refine_ls_shift/su_max 0.001
_refine_ls_shift/su_mean 0.000
_refine_ls_structure_factor_coef Fsqd
_refine_ls_weighting_details 'calc w=1/[\s^2^(Fo^2^)+(0.0594P)^2^] where P=(Fo^2^+2Fc^2^)/3'
_refine_ls_weighting_scheme calc
_refine_ls_wR_factor_gt 0.0903
_refine_ls_wR_factor_ref 0.0953
_reflns_number_gt 5836
_reflns_number_total 8438
_reflns_threshold_expression I>2\s(I)
_cod_data_source_file nc2138.cif
_cod_data_source_block I
_cod_database_code 2221447
_cod_database_fobs_code 2221447

loop_
_symmetry_equiv_pos_site_id
_symmetry_equiv_pos_as_xyz
1 x,y,z
2 -x,-y,-z

loop_
_atom_site_aniso_label
_atom_site_aniso_U_11
_atom_site_aniso_U_22
_atom_site_aniso_U_33
_atom_site_aniso_U_12
_atom_site_aniso_U_13
_atom_site_aniso_U_23
Cl1 0.0535(3) 0.1057(5) 0.0463(3) 0.0147(3) 0.0103(2) 0.0444(3)
S1 0.0190(2) 0.0171(2) 0.0295(2) 0.00540(10) 0.00280(10) 0.00190(10)
F1 0.0520(7) 0.0584(7) 0.0186(4) 0.0092(6) 0.0052(4) -0.0020(4)
O1 0.0364(7) 0.0210(5) 0.0314(6) 0.0107(5) 0.0030(5) -0.0080(4)
O2 0.0221(6) 0.0302(6) 0.0276(5) 0.0082(5) -0.0011(4) -0.0042(4)
O3 0.0229(6) 0.0182(5) 0.0510(7) 0.0013(4) -0.0054(5) -0.0014(5)
O4 0.0285(6) 0.0317(6) 0.0378(6) 0.0155(5) 0.0141(5) 0.0092(5)
N1 0.0203(6) 0.0147(5) 0.0224(6) 0.0064(5) 0.0025(5) -0.0006(4)
N2 0.0227(7) 0.0201(6) 0.0204(6) 0.0017(5) 0.0021(5) -0.0065(5)
C1 0.0226(8) 0.0254(8) 0.0254(7) 0.0096(6) 0.0004(6) 0.0015(6)
C2 0.0339(9) 0.0370(9) 0.0283(8) 0.0156(7) -0.0056(7) -0.0050(7)
C3 0.0420(11) 0.0633(13) 0.0245(8) 0.0260(10) 0.0002(7) 0.0011(8)
C4 0.0297(9) 0.0606(13) 0.0338(9) 0.0160(9) 0.0046(7) 0.0213(8)
C5 0.0292(9) 0.0355(9) 0.0400(9) 0.0057(7) -0.0013(7) 0.0139(7)
C6 0.0277(8) 0.0244(8) 0.0290(8) 0.0057(6) -0.0006(6) 0.0042(6)
C7 0.0283(8) 0.0156(6) 0.0192(6) 0.0045(6) 0.0047(5) -0.0015(5)
C8 0.0220(7) 0.0182(6) 0.0164(6) 0.0021(5) 0.0027(5) 0.0005(5)
C9 0.0191(7) 0.0127(6) 0.0214(6) 0.0048(5) 0.0029(5) -0.0004(5)
C10 0.0249(8) 0.0166(7) 0.0279(7) 0.0057(6) 0.0049(6) 0.0057(5)
C11 0.0185(7) 0.0152(6) 0.0200(6) 0.0038(5) 0.0013(5) -0.0012(5)
C12 0.0232(8) 0.0177(7) 0.0263(7) 0.0016(6) 0.0030(6) -0.0031(5)
C13 0.0297(9) 0.0279(8) 0.0269(7) 0.0054(7) 0.0000(6) -0.0102(6)
C14 0.0285(8) 0.0390(9) 0.0179(7) 0.0097(7) 0.0028(6) -0.0012(6)
C15 0.0287(8) 0.0264(8) 0.0242(7) 0.0054(6) 0.0041(6) 0.0048(6)
C16 0.0249(8) 0.0180(7) 0.0223(7) 0.0029(6) 0.0018(6) 0.0005(5)
Cl2 0.0499(3) 0.0667(4) 0.0426(3) 0.0081(3) 0.0044(2) 0.0272(2)
S2 0.0205(2) 0.0163(2) 0.0358(2) 0.00560(10) 0.0049(2) 0.00180(10)
F2 0.0560(7) 0.0628(7) 0.0196(5) 0.0125(6) 0.0054(5) 0.0011(4)
O5 0.0425(7) 0.0245(6) 0.0328(6) 0.0144(5) 0.0061(5) -0.0079(4)
O6 0.0237(6) 0.0278(6) 0.0280(5) 0.0056(5) 0.0004(4) -0.0041(4)
O7 0.0245(6) 0.0162(5) 0.0560(8) 0.0032(4) -0.0033(5) -0.0025(5)
O8 0.0296(6) 0.0311(6) 0.0500(7) 0.0148(5) 0.0166(5) 0.0097(5)
N3 0.0250(7) 0.0154(6) 0.0231(6) 0.0069(5) 0.0047(5) -0.0009(4)
N4 0.0304(7) 0.0214(6) 0.0206(6) 0.0045(5) 0.0023(5) -0.0065(5)
C17 0.0227(8) 0.0210(7) 0.0316(8) 0.0090(6) -0.0001(6) 0.0003(6)
C18 0.0339(9) 0.0307(9) 0.0316(8) 0.0146(7) -0.0055(7) -0.0052(6)
C19 0.0395(10) 0.0476(11) 0.0269(8) 0.0208(8) -0.0030(7) -0.0006(7)
C20 0.0297(9) 0.0434(10) 0.0318(8) 0.0131(8) 0.0017(7) 0.0126(7)
C21 0.0288(9) 0.0251(8) 0.0383(9) 0.0037(7) -0.0029(7) 0.0061(7)
C22 0.0290(8) 0.0207(7) 0.0277(7) 0.0066(6) -0.0004(6) 0.0007(6)
C23 0.0304(8) 0.0185(7) 0.0218(7) 0.0058(6) 0.0054(6) -0.0002(5)
C24 0.0253(8) 0.0166(6) 0.0183(6) 0.0024(6) 0.0042(5) 0.0014(5)
C25 0.0196(7) 0.0128(6) 0.0226(6) 0.0045(5) 0.0040(5) 0.0005(5)
C26 0.0241(8) 0.0142(6) 0.0326(8) 0.0040(6) 0.0053(6) 0.0048(5)
C27 0.0196(7) 0.0157(6) 0.0207(6) 0.0037(5) 0.0015(5) -0.0016(5)
C28 0.0261(8) 0.0176(7) 0.0296(7) 0.0022(6) 0.0030(6) -0.0053(5)
C29 0.0330(9) 0.0314(8) 0.0273(8) 0.0061(7) -0.0001(7) -0.0116(6)
C30 0.0314(9) 0.0418(10) 0.0180(7) 0.0108(7) 0.0026(6) -0.0008(6)
C31 0.0297(9) 0.0276(8) 0.0259(7) 0.0036(7) 0.0035(6) 0.0055(6)
C32 0.0247(8) 0.0181(7) 0.0231(7) 0.0017(6) 0.0009(6) -0.0004(5)

loop_
_atom_site_type_symbol
_atom_site_label
_atom_site_fract_x
_atom_site_fract_y
_atom_site_fract_z
_atom_site_U_iso_or_equiv
_atom_site_thermal_displace_type
_atom_site_calc_flag
_atom_site_refinement_flags
_atom_site_occupancy
Cl Cl1 0.91764(7) -0.33306(8) 0.44481(3) 0.0678(2) Uani . . 1.000
S S1 1.07493(4) 0.03707(4) 0.15675(2) 0.02160(10) Uani . . 1.000
F F1 0.74943(12) 0.11810(12) 0.46455(6) 0.0435(4) Uani . . 1.000
O O1 0.88878(13) -0.18444(11) 0.04068(7) 0.0292(3) Uani . . 1.000
O O2 0.57120(12) 0.08199(11) 0.07970(6) 0.0266(3) Uani . . 1.000
O O3 1.12161(12) 0.17630(11) 0.18656(8) 0.0317(3) Uani . . 1.000
O O4 1.15471(12) -0.02016(12) 0.10155(7) 0.0306(3) Uani . . 1.000
N N1 0.91377(13) 0.02536(12) 0.11173(7) 0.0188(3) Uani . . 1.000
N N2 0.70525(14) -0.07265(13) 0.04699(7) 0.0217(4) Uani . . 1.000
C C1 1.04515(16) -0.06802(16) 0.23943(9) 0.0239(4) Uani . . 1.000
C C2 1.06304(19) -0.00804(19) 0.31679(10) 0.0324(5) Uani . . 1.000
C C3 1.0280(2) -0.0905(2) 0.38108(10) 0.0412(6) Uani . . 1.000
C C4 0.9731(2) -0.2300(2) 0.36571(11) 0.0399(6) Uani . . 1.000
C C5 0.95939(19) -0.29070(19) 0.28916(11) 0.0350(5) Uani . . 1.000
C C6 0.99744(17) -0.20954(16) 0.22461(10) 0.0271(5) Uani . . 1.000
C C7 0.84130(17) -0.08949(14) 0.06303(8) 0.0211(4) Uani . . 1.000
C C8 0.68087(16) 0.04368(14) 0.08337(8) 0.0192(4) Uani . . 1.000
C C9 0.81941(15) 0.11962(13) 0.13079(8) 0.0175(4) Uani . . 1.000
C C10 0.86819(16) 0.25816(14) 0.09386(9) 0.0227(4) Uani . . 1.000
C C11 0.79666(15) 0.12483(14) 0.22069(8) 0.0180(4) Uani . . 1.000
C C12 0.84186(16) 0.24448(15) 0.26969(9) 0.0230(4) Uani . . 1.000
C C13 0.82563(18) 0.24327(17) 0.35230(9) 0.0287(5) Uani . . 1.000
C C14 0.76299(18) 0.12121(18) 0.38395(9) 0.0282(5) Uani . . 1.000
C C15 0.71357(17) 0.00078(16) 0.33735(9) 0.0264(4) Uani . . 1.000
C C16 0.73163(16) 0.00364(15) 0.25529(8) 0.0221(4) Uani . . 1.000
Cl Cl2 0.40511(6) 0.12790(6) 0.43991(3) 0.0533(2) Uani . . 1.000
S S2 0.58277(4) 0.54282(4) 0.17383(2) 0.02380(10) Uani . . 1.000
F F2 0.23250(13) 0.58675(13) 0.47233(6) 0.0462(4) Uani . . 1.000
O O5 0.41852(14) 0.33765(12) 0.04019(7) 0.0323(4) Uani . . 1.000
O O6 0.08075(12) 0.57818(11) 0.08571(6) 0.0268(3) Uani . . 1.000
O O7 0.62142(12) 0.67806(11) 0.21087(8) 0.0329(4) Uani . . 1.000
O O8 0.67356(13) 0.49688(12) 0.12089(8) 0.0349(4) Uani . . 1.000
N N3 0.42774(14) 0.53320(12) 0.12274(7) 0.0207(4) Uani . . 1.000
N N4 0.22860(15) 0.43999(13) 0.04734(7) 0.0245(4) Uani . . 1.000
C C17 0.54287(17) 0.42502(15) 0.25006(9) 0.0246(4) Uani . . 1.000
C C18 0.55335(19) 0.47308(18) 0.32980(10) 0.0314(5) Uani . . 1.000
C C19 0.5129(2) 0.3808(2) 0.38883(10) 0.0366(6) Uani . . 1.000
C C20 0.46166(19) 0.24306(19) 0.36642(10) 0.0340(5) Uani . . 1.000
C C21 0.45376(18) 0.19449(17) 0.28735(10) 0.0313(5) Uani . . 1.000
C C22 0.49622(17) 0.28577(15) 0.22782(9) 0.0258(4) Uani . . 1.000
C C23 0.36440(17) 0.42562(15) 0.06618(8) 0.0234(4) Uani . . 1.000
C C24 0.19359(16) 0.54614(14) 0.08942(8) 0.0203(4) Uani . . 1.000
C C25 0.32640(15) 0.62082(13) 0.14231(8) 0.0181(4) Uani . . 1.000
C C26 0.37432(17) 0.76406(14) 0.11053(9) 0.0235(4) Uani . . 1.000
C C27 0.29616(15) 0.61719(14) 0.23119(8) 0.0188(4) Uani . . 1.000
C C28 0.34294(17) 0.73075(15) 0.28478(9) 0.0250(4) Uani . . 1.000
C C29 0.32074(18) 0.72166(17) 0.36611(10) 0.0312(5) Uani . . 1.000
C C30 0.25095(18) 0.59752(18) 0.39255(9) 0.0300(5) Uani . . 1.000
C C31 0.19982(18) 0.48331(17) 0.34161(9) 0.0280(5) Uani . . 1.000
C C32 0.22340(16) 0.49359(15) 0.26027(9) 0.0226(4) Uani . . 1.000
H H2 1.09880 0.08820 0.32580 0.0390 Uiso calc R 1.000
H H2N 0.646(2) -0.124(2) 0.0142(12) 0.037(5) Uiso . . 1.000
H H3 1.04140 -0.05190 0.43480 0.0490 Uiso calc R 1.000
H H5 0.92420 -0.38710 0.28060 0.0420 Uiso calc R 1.000
H H6 0.99110 -0.24960 0.17140 0.0330 Uiso calc R 1.000
H H10A 0.88320 0.24360 0.03680 0.0340 Uiso calc R 1.000
H H10B 0.95730 0.30860 0.12250 0.0340 Uiso calc R 1.000
H H10C 0.79550 0.31140 0.09860 0.0340 Uiso calc R 1.000
H H12 0.88430 0.32790 0.24650 0.0280 Uiso calc R 1.000
H H13 0.85700 0.32470 0.38590 0.0340 Uiso calc R 1.000
H H15 0.66860 -0.08150 0.36080 0.0320 Uiso calc R 1.000
H H16 0.69920 -0.07820 0.22210 0.0260 Uiso calc R 1.000
H H4N 0.170(2) 0.3855(19) 0.0117(11) 0.031(5) Uiso . . 1.000
H H18 0.58780 0.56820 0.34390 0.0380 Uiso calc R 1.000
H H19 0.52030 0.41170 0.44400 0.0440 Uiso calc R 1.000
H H21 0.41950 0.09920 0.27360 0.0370 Uiso calc R 1.000
H H22 0.49350 0.25380 0.17310 0.0310 Uiso calc R 1.000
H H26A 0.38990 0.75590 0.05310 0.0350 Uiso calc R 1.000
H H26B 0.46290 0.81250 0.14050 0.0350 Uiso calc R 1.000
H H26C 0.30080 0.81560 0.11770 0.0350 Uiso calc R 1.000
H H28 0.39080 0.81570 0.26540 0.0300 Uiso calc R 1.000
H H29 0.35290 0.79930 0.40270 0.0370 Uiso calc R 1.000
H H31 0.14980 0.39970 0.36150 0.0340 Uiso calc R 1.000
H H32 0.18970 0.41570 0.22400 0.0270 Uiso calc R 1.000

loop_
_atom_type_symbol
_atom_type_description
_atom_type_scat_dispersion_real
_atom_type_scat_dispersion_imag
_atom_type_scat_source
C C 0.0033 0.0016 'International Tables Vol C Tables 4.2.6.8 and 6.1.1.4'
H H 0.0000 0.0000 'International Tables Vol C Tables 4.2.6.8 and 6.1.1.4'
Cl Cl 0.1484 0.1585 'International Tables Vol C Tables 4.2.6.8 and 6.1.1.4'
F F 0.0171 0.0103 'International Tables Vol C Tables 4.2.6.8 and 6.1.1.4'
N N 0.0061 0.0033 'International Tables Vol C Tables 4.2.6.8 and 6.1.1.4'
O O 0.0106 0.0060 'International Tables Vol C Tables 4.2.6.8 and 6.1.1.4'
S S 0.1246 0.1234 'International Tables Vol C Tables 4.2.6.8 and 6.1.1.4'

loop_
_geom_angle_atom_site_label_1
_geom_angle_atom_site_label_2
_geom_angle_atom_site_label_3
_geom_angle_site_symmetry_1
_geom_angle_site_symmetry_2
_geom_angle_site_symmetry_3
_geom_angle
_geom_angle_publ_flag
O3 S1 O4 . . . 120.54(7) no
O3 S1 N1 . . . 105.32(7) no
O3 S1 C1 . . . 108.55(8) no
O4 S1 N1 . . . 107.44(7) no
O4 S1 C1 . . . 109.31(7) no
N1 S1 C1 . . . 104.49(7) no
O8 S2 N3 . . . 107.85(7) no
O8 S2 C17 . . . 109.35(8) no
N3 S2 C17 . . . 104.29(7) no
O7 S2 C17 . . . 108.38(7) no
O7 S2 O8 . . . 120.43(7) no
O7 S2 N3 . . . 105.34(7) no
C7 N1 C9 . . . 111.78(12) no
S1 N1 C9 . . . 124.37(9) no
S1 N1 C7 . . . 122.81(11) no
C7 N2 C8 . . . 113.69(12) no
C8 N2 H2N . . . 122.9(14) no
C7 N2 H2N . . . 123.1(14) no
S2 N3 C25 . . . 124.18(9) no
S2 N3 C23 . . . 123.49(11) no
C23 N3 C25 . . . 111.33(12) no
C23 N4 C24 . . . 114.09(12) no
C24 N4 H4N . . . 123.3(13) no
C23 N4 H4N . . . 122.6(13) no
S1 C1 C6 . . . 118.72(12) no
C2 C1 C6 . . . 121.81(15) no
S1 C1 C2 . . . 119.40(13) no
C1 C2 C3 . . . 119.02(17) no
C2 C3 C4 . . . 118.98(16) no
Cl1 C4 C3 . . . 119.61(14) no
Cl1 C4 C5 . . . 118.26(15) no
C3 C4 C5 . . . 122.13(17) no
C4 C5 C6 . . . 119.27(17) no
C1 C6 C5 . . . 118.64(15) no
O1 C7 N1 . . . 126.44(15) no
N1 C7 N2 . . . 106.47(12) no
O1 C7 N2 . . . 127.08(14) no
N2 C8 C9 . . . 107.77(13) no
O2 C8 C9 . . . 125.18(13) no
O2 C8 N2 . . . 127.05(14) no
C10 C9 C11 . . . 115.85(11) no
N1 C9 C8 . . . 100.25(10) no
N1 C9 C10 . . . 111.26(12) no
C8 C9 C10 . . . 107.59(11) no
C8 C9 C11 . . . 109.55(12) no
N1 C9 C11 . . . 111.12(11) no
C12 C11 C16 . . . 118.98(13) no
C9 C11 C16 . . . 118.47(12) no
C9 C11 C12 . . . 122.52(12) no
C11 C12 C13 . . . 120.71(14) no
C12 C13 C14 . . . 118.31(14) no
F1 C14 C15 . . . 118.21(15) no
C13 C14 C15 . . . 122.95(14) no
F1 C14 C13 . . . 118.84(15) no
C14 C15 C16 . . . 117.94(14) no
C11 C16 C15 . . . 121.08(13) no
C3 C2 H2 . . . 120.00 no
C1 C2 H2 . . . 121.00 no
C2 C3 H3 . . . 120.00 no
C4 C3 H3 . . . 121.00 no
C4 C5 H5 . . . 120.00 no
C6 C5 H5 . . . 120.00 no
C1 C6 H6 . . . 121.00 no
C5 C6 H6 . . . 121.00 no
C9 C10 H10B . . . 109.00 no
H10A C10 H10C . . . 109.00 no
H10B C10 H10C . . . 109.00 no
C9 C10 H10A . . . 109.00 no
C9 C10 H10C . . . 109.00 no
H10A C10 H10B . . . 109.00 no
C13 C12 H12 . . . 120.00 no
C11 C12 H12 . . . 120.00 no
C14 C13 H13 . . . 121.00 no
C12 C13 H13 . . . 121.00 no
C16 C15 H15 . . . 121.00 no
C14 C15 H15 . . . 121.00 no
C15 C16 H16 . . . 119.00 no
C11 C16 H16 . . . 119.00 no
S2 C17 C18 . . . 119.53(12) no
C18 C17 C22 . . . 121.65(14) no
S2 C17 C22 . . . 118.78(11) no
C17 C18 C19 . . . 119.20(16) no
C18 C19 C20 . . . 119.16(16) no
Cl2 C20 C21 . . . 118.94(14) no
Cl2 C20 C19 . . . 119.28(13) no
C19 C20 C21 . . . 121.79(16) no
C20 C21 C22 . . . 119.53(15) no
C17 C22 C21 . . . 118.62(14) no
N3 C23 N4 . . . 106.55(13) no
O5 C23 N3 . . . 126.46(15) no
O5 C23 N4 . . . 126.98(14) no
O6 C24 N4 . . . 127.18(14) no
O6 C24 C25 . . . 125.42(13) no
N4 C24 C25 . . . 107.39(13) no
N3 C25 C24 . . . 100.55(10) no
C24 C25 C26 . . . 107.20(11) no
C24 C25 C27 . . . 110.25(12) no
C26 C25 C27 . . . 115.47(11) no
N3 C25 C26 . . . 110.75(12) no
N3 C25 C27 . . . 111.50(11) no
C28 C27 C32 . . . 118.95(13) no
C25 C27 C28 . . . 122.38(12) no
C25 C27 C32 . . . 118.63(12) no
C27 C28 C29 . . . 120.87(14) no
C28 C29 C30 . . . 118.37(15) no
F2 C30 C31 . . . 118.41(15) no
F2 C30 C29 . . . 118.72(15) no
C29 C30 C31 . . . 122.88(15) no
C30 C31 C32 . . . 118.17(15) no
C27 C32 C31 . . . 120.74(14) no
C17 C18 H18 . . . 120.00 no
C19 C18 H18 . . . 120.00 no
C18 C19 H19 . . . 120.00 no
C20 C19 H19 . . . 120.00 no
C20 C21 H21 . . . 120.00 no
C22 C21 H21 . . . 120.00 no
C17 C22 H22 . . . 121.00 no
C21 C22 H22 . . . 121.00 no
C25 C26 H26A . . . 109.00 no
C25 C26 H26B . . . 109.00 no
C25 C26 H26C . . . 109.00 no
H26A C26 H26B . . . 110.00 no
H26A C26 H26C . . . 109.00 no
H26B C26 H26C . . . 109.00 no
C27 C28 H28 . . . 120.00 no
C29 C28 H28 . . . 120.00 no
C28 C29 H29 . . . 121.00 no
C30 C29 H29 . . . 121.00 no
C30 C31 H31 . . . 121.00 no
C32 C31 H31 . . . 121.00 no
C27 C32 H32 . . . 120.00 no
C31 C32 H32 . . . 120.00 no

loop_
_geom_bond_atom_site_label_1
_geom_bond_atom_site_label_2
_geom_bond_site_symmetry_1
_geom_bond_site_symmetry_2
_geom_bond_distance
_geom_bond_publ_flag
Cl1 C4 . . 1.738(2) no
Cl2 C20 . . 1.7390(18) no
S1 O4 . . 1.4214(12) no
S1 N1 . . 1.6669(13) no
S1 C1 . . 1.7601(16) no
S1 O3 . . 1.4240(12) no
S2 O7 . . 1.4254(12) no
S2 O8 . . 1.4186(14) no
S2 C17 . . 1.7638(15) no
S2 N3 . . 1.6605(14) no
F1 C14 . . 1.3556(18) no
F2 C30 . . 1.3546(18) no
O1 C7 . . 1.2026(19) no
O2 C8 . . 1.208(2) no
O5 C23 . . 1.203(2) no
O6 C24 . . 1.206(2) no
N1 C7 . . 1.4018(18) no
N1 C9 . . 1.4939(19) no
N2 C7 . . 1.378(2) no
N2 C8 . . 1.3666(19) no
N2 H2N . . 0.84(2) no
N3 C23 . . 1.4052(18) no
N3 C25 . . 1.4996(19) no
N4 C23 . . 1.375(2) no
N4 C24 . . 1.3681(19) no
N4 H4N . . 0.875(19) no
C1 C6 . . 1.394(2) no
C1 C2 . . 1.383(2) no
C2 C3 . . 1.387(2) no
C3 C4 . . 1.385(3) no
C4 C5 . . 1.376(3) no
C5 C6 . . 1.388(2) no
C8 C9 . . 1.538(2) no
C9 C10 . . 1.5250(19) no
C9 C11 . . 1.5254(19) no
C11 C16 . . 1.397(2) no
C11 C12 . . 1.391(2) no
C12 C13 . . 1.393(2) no
C13 C14 . . 1.375(2) no
C14 C15 . . 1.381(2) no
C15 C16 . . 1.387(2) no
C2 H2 . . 0.9500 no
C3 H3 . . 0.9500 no
C5 H5 . . 0.9500 no
C6 H6 . . 0.9500 no
C10 H10A . . 0.9800 no
C10 H10B . . 0.9800 no
C10 H10C . . 0.9800 no
C12 H12 . . 0.9500 no
C13 H13 . . 0.9500 no
C15 H15 . . 0.9500 no
C16 H16 . . 0.9500 no
C17 C22 . . 1.393(2) no
C17 C18 . . 1.383(2) no
C18 C19 . . 1.386(2) no
C19 C20 . . 1.384(3) no
C20 C21 . . 1.376(2) no
C21 C22 . . 1.390(2) no
C24 C25 . . 1.537(2) no
C25 C26 . . 1.5281(19) no
C25 C27 . . 1.5249(19) no
C27 C32 . . 1.398(2) no
C27 C28 . . 1.390(2) no
C28 C29 . . 1.386(2) no
C29 C30 . . 1.376(2) no
C30 C31 . . 1.375(2) no
C31 C32 . . 1.390(2) no
C18 H18 . . 0.9500 no
C19 H19 . . 0.9500 no
C21 H21 . . 0.9500 no
C22 H22 . . 0.9500 no
C26 H26A . . 0.9800 no
C26 H26B . . 0.9800 no
C26 H26C . . 0.9800 no
C28 H28 . . 0.9500 no
C29 H29 . . 0.9500 no
C31 H31 . . 0.9500 no
C32 H32 . . 0.9500 no

loop_
_geom_hbond_atom_site_label_D
_geom_hbond_atom_site_label_H
_geom_hbond_atom_site_label_A
_geom_hbond_site_symmetry_A
_geom_hbond_distance_DH
_geom_hbond_distance_HA
_geom_hbond_distance_DA
_geom_hbond_angle_DHA
_geom_hbond_publ_flag
N2 H2N O5 2_655 0.84(2) 2.23(2) 2.9383(17) 143.0(18) yes
N4 H4N O1 2_655 0.875(19) 2.103(19) 2.8595(17) 144.4(17) yes
C6 H6 O6 1_645 0.95 2.53 3.339(2) 143 y
C16 H16 O7 1_545 0.95 2.38 3.2330(18) 149 y
C26 H26C O4 1_465 0.98 2.41 3.358(2) 162 y
C32 H32 O3 1_455 0.95 2.38 3.2715(19) 155 y
C3 H3 F1 2_756 0.95 2.76 3.308(2) 118 y
C29 H29 F1 2_666 0.95 2.66 3.3715(19) 133 y
C13 H13 F2 2_666 0.95 2.75 3.4627(19) 133 y
C19 H19 F2 2_666 0.95 2.69 3.223(2) 116 y

loop_
_geom_torsion_atom_site_label_1
_geom_torsion_atom_site_label_2
_geom_torsion_atom_site_label_3
_geom_torsion_atom_site_label_4
_geom_torsion_site_symmetry_1
_geom_torsion_site_symmetry_2
_geom_torsion_site_symmetry_3
_geom_torsion_site_symmetry_4
_geom_torsion
_geom_torsion_publ_flag
O3 S1 N1 C7 . . . . 169.06(11) no
O3 S1 N1 C9 . . . . -23.58(13) no
O4 S1 N1 C7 . . . . 39.41(13) no
O4 S1 N1 C9 . . . . -153.24(11) no
C1 S1 N1 C7 . . . . -76.64(12) no
C1 S1 N1 C9 . . . . 90.72(12) no
O3 S1 C1 C2 . . . . 2.56(16) no
O3 S1 C1 C6 . . . . 179.52(13) no
O4 S1 C1 C2 . . . . 135.82(14) no
O4 S1 C1 C6 . . . . -47.21(15) no
N1 S1 C1 C2 . . . . -109.44(14) no
N1 S1 C1 C6 . . . . 67.53(14) no
O7 S2 N3 C23 . . . . 168.37(12) no
O7 S2 N3 C25 . . . . -24.06(13) no
O8 S2 N3 C23 . . . . 38.58(13) no
O8 S2 N3 C25 . . . . -153.85(11) no
C17 S2 N3 C23 . . . . -77.60(13) no
C17 S2 N3 C25 . . . . 89.98(12) no
O7 S2 C17 C18 . . . . -0.26(17) no
O7 S2 C17 C22 . . . . 177.31(13) no
O8 S2 C17 C18 . . . . 132.76(15) no
O8 S2 C17 C22 . . . . -49.67(16) no
N3 S2 C17 C18 . . . . -112.11(15) no
N3 S2 C17 C22 . . . . 65.46(15) no
S1 N1 C9 C8 . . . . -170.14(9) no
S1 N1 C9 C10 . . . . 76.29(14) no
S1 N1 C9 C11 . . . . -54.40(15) no
S1 N1 C7 O1 . . . . -8.4(2) no
S1 N1 C7 N2 . . . . 170.79(9) no
C9 N1 C7 O1 . . . . -177.21(14) no
C9 N1 C7 N2 . . . . 2.00(15) no
C7 N1 C9 C8 . . . . -1.56(14) no
C7 N1 C9 C10 . . . . -115.13(13) no
C7 N1 C9 C11 . . . . 114.18(13) no
C7 N2 C8 O2 . . . . -179.43(14) no
C7 N2 C8 C9 . . . . 0.64(16) no
C8 N2 C7 O1 . . . . 177.57(14) no
C8 N2 C7 N1 . . . . -1.63(16) no
C25 N3 C23 O5 . . . . -178.52(14) no
S2 N3 C23 O5 . . . . -9.5(2) no
S2 N3 C23 N4 . . . . 169.79(10) no
C23 N3 C25 C27 . . . . 117.74(12) no
C25 N3 C23 N4 . . . . 0.80(15) no
S2 N3 C25 C24 . . . . -168.02(9) no
S2 N3 C25 C26 . . . . 78.89(14) no
S2 N3 C25 C27 . . . . -51.16(15) no
C23 N3 C25 C24 . . . . 0.88(14) no
C23 N3 C25 C26 . . . . -112.22(13) no
C23 N4 C24 O6 . . . . -177.93(14) no
C24 N4 C23 O5 . . . . 176.83(14) no
C24 N4 C23 N3 . . . . -2.48(16) no
C23 N4 C24 C25 . . . . 3.07(16) no
S1 C1 C2 C3 . . . . 174.66(14) no
C2 C1 C6 C5 . . . . 3.8(3) no
C6 C1 C2 C3 . . . . -2.2(3) no
S1 C1 C6 C5 . . . . -173.13(13) no
C1 C2 C3 C4 . . . . -1.5(3) no
C2 C3 C4 Cl1 . . . . -175.76(15) no
C2 C3 C4 C5 . . . . 3.6(3) no
Cl1 C4 C5 C6 . . . . 177.33(14) no
C3 C4 C5 C6 . . . . -2.1(3) no
C4 C5 C6 C1 . . . . -1.6(3) no
O2 C8 C9 C11 . . . . 63.69(17) no
O2 C8 C9 C10 . . . . -63.03(18) no
N2 C8 C9 C11 . . . . -116.37(12) no
N2 C8 C9 N1 . . . . 0.56(13) no
N2 C8 C9 C10 . . . . 116.91(12) no
O2 C8 C9 N1 . . . . -179.38(13) no
C8 C9 C11 C12 . . . . -133.46(14) no
C8 C9 C11 C16 . . . . 48.46(17) no
C10 C9 C11 C12 . . . . -11.6(2) no
C10 C9 C11 C16 . . . . 170.35(14) no
N1 C9 C11 C12 . . . . 116.69(15) no
N1 C9 C11 C16 . . . . -61.39(17) no
C9 C11 C12 C13 . . . . -176.64(15) no
C12 C11 C16 C15 . . . . -0.9(2) no
C16 C11 C12 C13 . . . . 1.4(2) no
C9 C11 C16 C15 . . . . 177.24(14) no
C11 C12 C13 C14 . . . . -0.5(2) no
C12 C13 C14 C15 . . . . -1.1(3) no
C12 C13 C14 F1 . . . . 178.57(15) no
C13 C14 C15 C16 . . . . 1.6(3) no
F1 C14 C15 C16 . . . . -178.08(15) no
C14 C15 C16 C11 . . . . -0.6(2) no
S2 C17 C18 C19 . . . . 175.79(15) no
C22 C17 C18 C19 . . . . -1.7(3) no
S2 C17 C22 C21 . . . . -174.77(13) no
C18 C17 C22 C21 . . . . 2.8(3) no
C17 C18 C19 C20 . . . . -0.7(3) no
C18 C19 C20 Cl2 . . . . -177.81(15) no
C18 C19 C20 C21 . . . . 2.0(3) no
Cl2 C20 C21 C22 . . . . 178.86(14) no
C19 C20 C21 C22 . . . . -1.0(3) no
C20 C21 C22 C17 . . . . -1.4(3) no
O6 C24 C25 N3 . . . . 178.72(13) no
O6 C24 C25 C26 . . . . -65.50(18) no
O6 C24 C25 C27 . . . . 60.94(18) no
N4 C24 C25 N3 . . . . -2.26(13) no
N4 C24 C25 C26 . . . . 113.52(13) no
N4 C24 C25 C27 . . . . -120.04(12) no
N3 C25 C27 C28 . . . . 111.40(15) no
N3 C25 C27 C32 . . . . -66.12(17) no
C24 C25 C27 C28 . . . . -137.80(14) no
C24 C25 C27 C32 . . . . 44.67(18) no
C26 C25 C27 C28 . . . . -16.1(2) no
C26 C25 C27 C32 . . . . 166.34(14) no
C25 C27 C28 C29 . . . . -176.22(15) no
C32 C27 C28 C29 . . . . 1.3(2) no
C25 C27 C32 C31 . . . . 176.65(15) no
C28 C27 C32 C31 . . . . -1.0(2) no
C27 C28 C29 C30 . . . . -0.1(3) no
C28 C29 C30 F2 . . . . 178.10(16) no
C28 C29 C30 C31 . . . . -1.4(3) no
F2 C30 C31 C32 . . . . -177.78(15) no
C29 C30 C31 C32 . . . . 1.8(3) no
C30 C31 C32 C27 . . . . -0.5(2) no
